data_4309767
loop_
_publ_author_name
'Louise N. Dawe'
'Jesse Miglioi'
'Laura Turnbow'
'Michelle L. Taliaferro'
'William W. Shum'
'Joshua D. Bagnato'
'Lev N. Zakharov'
'Arnold L. Rheingold'
'Atta M. Arif'
'Marc Fourmigu\'e'
'Joel S. Miller'

_publ_section_title
;
Structure and Magnetic Properties of
(meso-Tetraphenylporphinato)manganese(III) Bis(dithiolato)nickelates
;
_journal_name_full 'Inorganic Chemistry'
_journal_page_first 7530
_journal_page_last 7539
_journal_paper_doi 10.1021/ic050980u
_journal_volume 44
_journal_year 2005
_chemical_formula_sum 'C50 H30 Mn N6 Ni S4'
_chemical_formula_weight 956.69
_chemical_name_systematic
;
  ?
;
_space_group_IT_number 2
_symmetry_cell_setting triclinic
_symmetry_space_group_name_Hall '-P 1'
_symmetry_space_group_name_H-M 'P -1'
_atom_sites_solution_hydrogens geom
_atom_sites_solution_primary direct
_atom_sites_solution_secondary difmap
_audit_creation_method SHELXL-97
_cell_angle_alpha 97.8288(18)
_cell_angle_beta 117.3550(16)
_cell_angle_gamma 98.5935(15)
_cell_formula_units_Z 1
_cell_length_a 10.6560(3)
_cell_length_b 10.7154(4)
_cell_length_c 10.8898(2)
_cell_measurement_reflns_used 3471
_cell_measurement_temperature 150(1)
_cell_measurement_theta_max 27.485
_cell_measurement_theta_min 1.018
_cell_volume 1061.86(6)
_computing_cell_refinement DENZO-SMN
_computing_data_collection 'Nonius COLLECT'
_computing_data_reduction DENZO-SMN
_computing_molecular_graphics 'WinGX, Ortep3'
_computing_structure_refinement 'SHELXL-97 (Sheldrick, 1997)'
_computing_structure_solution SIR97
_diffrn_ambient_temperature 150(1)
_diffrn_measured_fraction_theta_full 0.982
_diffrn_measured_fraction_theta_max 0.982
_diffrn_measurement_device_type 'Nonius KappaCCD Diffractometer'
_diffrn_measurement_method 'Phi plus Omega scan'
_diffrn_radiation_monochromator graphite
_diffrn_radiation_source 'fine-focus sealed tube'
_diffrn_radiation_type MoK\a
_diffrn_radiation_wavelength 0.71073
_diffrn_reflns_av_R_equivalents 0.0240
_diffrn_reflns_av_sigmaI/netI 0.0409
_diffrn_reflns_limit_h_max 13
_diffrn_reflns_limit_h_min -13
_diffrn_reflns_limit_k_max 13
_diffrn_reflns_limit_k_min -13
_diffrn_reflns_limit_l_max 13
_diffrn_reflns_limit_l_min -14
_diffrn_reflns_number 7577
_diffrn_reflns_theta_full 27.46
_diffrn_reflns_theta_max 27.46
_diffrn_reflns_theta_min 3.26
_exptl_absorpt_coefficient_mu 0.982
_exptl_absorpt_correction_T_max 0.8667
_exptl_absorpt_correction_T_min 0.7913
_exptl_absorpt_correction_type multi-scan
_exptl_absorpt_process_details 'DENZO-SMN (Otwinowski & Minor, 1997)'
_exptl_crystal_colour 'dark red'
_exptl_crystal_density_diffrn 1.496
_exptl_crystal_density_method 'not measured'
_exptl_crystal_description prism
_exptl_crystal_F_000 489
_exptl_crystal_size_max 0.25
_exptl_crystal_size_mid 0.23
_exptl_crystal_size_min 0.15
_refine_diff_density_max 0.387
_refine_diff_density_min -0.361
_refine_diff_density_rms 0.061
_refine_ls_extinction_method none
_refine_ls_goodness_of_fit_ref 1.054
_refine_ls_hydrogen_treatment mixed
_refine_ls_matrix_type full
_refine_ls_number_parameters 343
_refine_ls_number_reflns 4763
_refine_ls_number_restraints 0
_refine_ls_restrained_S_all 1.054
_refine_ls_R_factor_all 0.0411
_refine_ls_R_factor_gt 0.0322
_refine_ls_shift/su_max 0.000
_refine_ls_shift/su_mean 0.000
_refine_ls_structure_factor_coef Fsqd
_refine_ls_weighting_details 'calc w=1/[\s^2^(Fo^2^)+(0.0191P)^2^+0.8352P] where P=(Fo^2^+2Fc^2^)/3'
_refine_ls_weighting_scheme calc
_refine_ls_wR_factor_gt 0.0710
_refine_ls_wR_factor_ref 0.0768
_reflns_number_gt 4139
_reflns_number_total 4763
_reflns_threshold_expression >2sigma(I)
_cod_data_source_file ic050980usi20050615_035156_2.cif
_cod_data_source_block jsm040
_cod_depositor_comments
;
The following automatic conversions were performed:
'_exptl_absorpt_correction_type' value 'Multi-scan' changed to
'multi-scan' according to
'/home/saulius/struct/CIF-dictionaries/cif_core.dic' dictionary named
'cif_core.dic' version 2.4.1 from 2010-06-29.

Automatic conversion script
Id: cif_fix_enum 1527 2010-12-29 10:47:43Z saulius 
;
_cod_original_cell_volume 1061.86(5)
_cod_database_code 4309767

loop_
_symmetry_equiv_pos_as_xyz
'x, y, z'
'-x, -y, -z'

loop_
_atom_site_label
_atom_site_type_symbol
_atom_site_fract_x
_atom_site_fract_y
_atom_site_fract_z
_atom_site_U_iso_or_equiv
_atom_site_adp_type
_atom_site_occupancy
_atom_site_symmetry_multiplicity
_atom_site_calc_flag
_atom_site_refinement_flags
_atom_site_disorder_assembly
_atom_site_disorder_group
Mn1 Mn 0.0000 0.0000 1.0000 0.01351(9) Uani 1 2 d S . .
Ni1 Ni 0.0000 -0.5000 0.5000 0.01954(9) Uani 1 2 d S . .
S1 S -0.03062(5) -0.35300(5) 0.63037(5) 0.02833(13) Uani 1 1 d . . .
S2 S 0.22920(5) -0.46290(5) 0.64894(5) 0.02850(13) Uani 1 1 d . . .
N1 N 0.16133(16) 0.12497(14) 1.17837(14) 0.0155(3) Uani 1 1 d . . .
N2 N 0.01258(16) 0.12790(14) 0.88509(14) 0.0159(3) Uani 1 1 d . . .
N3 N 0.16063(18) -0.10310(16) 0.95951(16) 0.0231(3) Uani 1 1 d . . .
C1 C 0.22127(19) 0.10596(18) 1.31515(17) 0.0170(4) Uani 1 1 d . . .
C2 C 0.3340(2) 0.21888(18) 1.41178(19) 0.0200(4) Uani 1 1 d . . .
C3 C 0.3401(2) 0.30596(19) 1.33489(19) 0.0202(4) Uani 1 1 d . . .
C4 C 0.23138(19) 0.24848(17) 1.18927(18) 0.0167(4) Uani 1 1 d . . .
C5 C 0.20130(19) 0.31085(17) 1.07818(18) 0.0168(3) Uani 1 1 d . . .
C6 C 0.10074(19) 0.25226(17) 0.93623(18) 0.0172(4) Uani 1 1 d . . .
C7 C 0.0756(2) 0.31345(19) 0.82040(19) 0.0203(4) Uani 1 1 d . . .
C8 C -0.0267(2) 0.22618(19) 0.69929(19) 0.0204(4) Uani 1 1 d . . .
C9 C -0.06868(19) 0.11177(17) 0.73897(18) 0.0166(3) Uani 1 1 d . . .
C10 C -0.17787(19) 0.00265(17) 0.64468(17) 0.0165(4) Uani 1 1 d . . .
C11 C 0.27586(19) 0.45142(17) 1.11486(18) 0.0179(4) Uani 1 1 d . . .
C12 C 0.4080(2) 0.4910(2) 1.1202(2) 0.0297(5) Uani 1 1 d . . .
C13 C 0.4758(2) 0.6226(2) 1.1584(2) 0.0326(5) Uani 1 1 d . . .
C14 C 0.4100(2) 0.7143(2) 1.1888(2) 0.0268(4) Uani 1 1 d . . .
C15 C 0.2783(3) 0.6756(2) 1.1827(3) 0.0347(5) Uani 1 1 d . . .
C16 C 0.2111(2) 0.5444(2) 1.1466(2) 0.0313(5) Uani 1 1 d . . .
C17 C -0.25104(19) 0.00419(18) 0.48981(18) 0.0182(4) Uani 1 1 d . . .
C18 C -0.3593(2) 0.0708(2) 0.4347(2) 0.0262(4) Uani 1 1 d . . .
C19 C -0.4211(2) 0.0773(2) 0.2929(2) 0.0310(5) Uani 1 1 d . . .
C20 C -0.3732(2) 0.0179(2) 0.2069(2) 0.0307(5) Uani 1 1 d . . .
C21 C -0.2671(2) -0.0501(2) 0.2602(2) 0.0293(5) Uani 1 1 d . . .
C22 C -0.2064(2) -0.0582(2) 0.40192(19) 0.0239(4) Uani 1 1 d . . .
C23 C 0.1574(2) -0.18922(19) 0.88195(19) 0.0214(4) Uani 1 1 d . . .
C24 C 0.1421(2) -0.29478(19) 0.77677(19) 0.0218(4) Uani 1 1 d . . .
C25 C 0.2550(2) -0.3438(2) 0.7849(2) 0.0264(4) Uani 1 1 d . . .
H1 H 0.390(2) 0.226(2) 1.511(2) 0.023(5) Uiso 1 1 d . . .
H2 H 0.403(2) 0.391(2) 1.365(2) 0.028(6) Uiso 1 1 d . . .
H7 H 0.125(2) 0.398(2) 0.831(2) 0.021(5) Uiso 1 1 d . . .
H8 H -0.066(2) 0.239(2) 0.604(2) 0.022(5) Uiso 1 1 d . . .
H12 H 0.454(3) 0.428(3) 1.098(3) 0.050(8) Uiso 1 1 d . . .
H13 H 0.565(3) 0.648(3) 1.162(3) 0.048(8) Uiso 1 1 d . . .
H14 H 0.458(2) 0.804(2) 1.213(2) 0.031(6) Uiso 1 1 d . . .
H15 H 0.229(3) 0.735(3) 1.202(3) 0.054(8) Uiso 1 1 d . . .
H16 H 0.117(3) 0.518(3) 1.143(3) 0.043(7) Uiso 1 1 d . . .
H18 H -0.389(3) 0.113(2) 0.493(3) 0.035(6) Uiso 1 1 d . . .
H19 H -0.496(3) 0.124(3) 0.254(3) 0.044(7) Uiso 1 1 d . . .
H20 H -0.413(3) 0.026(2) 0.108(3) 0.039(7) Uiso 1 1 d . . .
H21 H -0.234(3) -0.092(3) 0.203(3) 0.040(7) Uiso 1 1 d . . .
H22 H -0.134(2) -0.105(2) 0.439(2) 0.026(6) Uiso 1 1 d . . .
H25 H 0.349(3) -0.310(3) 0.862(3) 0.041(7) Uiso 1 1 d . . .

loop_
_atom_site_aniso_label
_atom_site_aniso_U_11
_atom_site_aniso_U_22
_atom_site_aniso_U_33
_atom_site_aniso_U_23
_atom_site_aniso_U_13
_atom_site_aniso_U_12
Mn1 0.01688(19) 0.01167(18) 0.01059(17) 0.00118(13) 0.00621(14) 0.00263(14)
Ni1 0.02181(18) 0.01977(18) 0.01966(17) 0.00269(13) 0.01184(14) 0.00820(13)
S1 0.0241(2) 0.0315(3) 0.0272(3) -0.0032(2) 0.0119(2) 0.0120(2)
S2 0.0237(2) 0.0307(3) 0.0278(3) -0.0030(2) 0.0110(2) 0.0121(2)
N1 0.0188(7) 0.0150(7) 0.0120(7) 0.0023(5) 0.0072(6) 0.0039(6)
N2 0.0197(7) 0.0134(7) 0.0130(7) 0.0018(5) 0.0076(6) 0.0023(6)
N3 0.0267(8) 0.0236(9) 0.0224(8) 0.0046(7) 0.0140(7) 0.0095(7)
C1 0.0187(9) 0.0171(9) 0.0135(8) 0.0015(7) 0.0067(7) 0.0056(7)
C2 0.0209(9) 0.0193(9) 0.0145(9) 0.0009(7) 0.0058(7) 0.0026(7)
C3 0.0198(9) 0.0170(9) 0.0175(9) 0.0010(7) 0.0060(7) 0.0009(7)
C4 0.0177(8) 0.0139(8) 0.0164(8) -0.0006(7) 0.0084(7) 0.0018(7)
C5 0.0176(8) 0.0157(9) 0.0165(8) 0.0023(7) 0.0084(7) 0.0035(7)
C6 0.0201(9) 0.0150(9) 0.0173(8) 0.0028(7) 0.0101(7) 0.0038(7)
C7 0.0251(9) 0.0173(9) 0.0193(9) 0.0062(7) 0.0115(8) 0.0032(8)
C8 0.0243(9) 0.0214(10) 0.0163(9) 0.0064(7) 0.0100(7) 0.0056(8)
C9 0.0199(9) 0.0179(9) 0.0137(8) 0.0044(7) 0.0090(7) 0.0062(7)
C10 0.0182(8) 0.0183(9) 0.0134(8) 0.0026(7) 0.0076(7) 0.0069(7)
C11 0.0199(9) 0.0152(9) 0.0144(8) 0.0033(7) 0.0056(7) 0.0020(7)
C12 0.0232(10) 0.0222(10) 0.0429(12) 0.0053(9) 0.0163(9) 0.0047(8)
C13 0.0218(10) 0.0253(11) 0.0448(13) 0.0055(9) 0.0145(9) -0.0020(8)
C14 0.0315(11) 0.0173(10) 0.0223(10) 0.0027(8) 0.0085(8) -0.0020(8)
C15 0.0428(13) 0.0191(11) 0.0489(14) 0.0028(9) 0.0292(11) 0.0071(9)
C16 0.0323(11) 0.0196(10) 0.0497(13) 0.0037(9) 0.0282(10) 0.0034(9)
C17 0.0199(9) 0.0168(9) 0.0145(8) 0.0035(7) 0.0067(7) 0.0008(7)
C18 0.0290(10) 0.0262(10) 0.0219(10) 0.0063(8) 0.0104(8) 0.0095(8)
C19 0.0301(11) 0.0308(12) 0.0231(10) 0.0126(9) 0.0039(9) 0.0079(9)
C20 0.0288(11) 0.0364(12) 0.0156(9) 0.0091(8) 0.0045(8) -0.0048(9)
C21 0.0277(11) 0.0395(12) 0.0170(9) 0.0031(8) 0.0117(8) -0.0010(9)
C22 0.0227(10) 0.0291(11) 0.0173(9) 0.0036(8) 0.0087(8) 0.0048(8)
C23 0.0210(9) 0.0246(10) 0.0225(9) 0.0083(8) 0.0123(8) 0.0083(8)
C24 0.0275(10) 0.0203(9) 0.0197(9) 0.0037(7) 0.0130(8) 0.0075(8)
C25 0.0248(10) 0.0253(11) 0.0248(10) 0.0005(8) 0.0098(8) 0.0075(8)

loop_
_atom_type_symbol
_atom_type_description
_atom_type_scat_dispersion_real
_atom_type_scat_dispersion_imag
_atom_type_scat_source
C C 0.0033 0.0016 'International Tables Vol C Tables 4.2.6.8 and 6.1.1.4'
H H 0.0000 0.0000 'International Tables Vol C Tables 4.2.6.8 and 6.1.1.4'
N N 0.0061 0.0033 'International Tables Vol C Tables 4.2.6.8 and 6.1.1.4'
S S 0.1246 0.1234 'International Tables Vol C Tables 4.2.6.8 and 6.1.1.4'
Ni Ni 0.3393 1.1124 'International Tables Vol C Tables 4.2.6.8 and 6.1.1.4'
Mn Mn 0.3368 0.7283 'International Tables Vol C Tables 4.2.6.8 and 6.1.1.4'

loop_
_geom_angle_atom_site_label_1
_geom_angle_atom_site_label_2
_geom_angle_atom_site_label_3
_geom_angle
_geom_angle_site_symmetry_1
_geom_angle_site_symmetry_3
_geom_angle_publ_flag
N2 Mn1 N2 180.0 2_557 . ?
N2 Mn1 N1 90.13(6) 2_557 2_557 ?
N2 Mn1 N1 89.87(6) . 2_557 ?
N2 Mn1 N1 89.87(6) 2_557 . ?
N2 Mn1 N1 90.13(6) . . ?
N1 Mn1 N1 180.0 2_557 . ?
N2 Mn1 N3 88.10(6) 2_557 . ?
N2 Mn1 N3 91.90(6) . . ?
N1 Mn1 N3 86.85(6) 2_557 . ?
N1 Mn1 N3 93.15(6) . . ?
N2 Mn1 N3 91.90(6) 2_557 2_557 ?
N2 Mn1 N3 88.10(6) . 2_557 ?
N1 Mn1 N3 93.15(6) 2_557 2_557 ?
N1 Mn1 N3 86.85(6) . 2_557 ?
N3 Mn1 N3 180.00(7) . 2_557 ?
S1 Ni1 S1 180.00(2) 2_546 . ?
S1 Ni1 S2 92.469(19) 2_546 2_546 ?
S1 Ni1 S2 87.531(19) . 2_546 ?
S1 Ni1 S2 87.531(19) 2_546 . ?
S1 Ni1 S2 92.469(19) . . ?
S2 Ni1 S2 180.0 2_546 . ?
C24 S1 Ni1 102.75(7) . . ?
C25 S2 Ni1 103.70(7) . . ?
C4 N1 C1 106.14(14) . . ?
C4 N1 Mn1 126.81(11) . . ?
C1 N1 Mn1 127.03(12) . . ?
C6 N2 C9 105.81(14) . . ?
C6 N2 Mn1 126.88(11) . . ?
C9 N2 Mn1 127.27(12) . . ?
C23 N3 Mn1 139.39(15) . . ?
N1 C1 C10 125.95(16) . 2_557 ?
N1 C1 C2 109.41(16) . . ?
C10 C1 C2 124.62(16) 2_557 . ?
C3 C2 C1 107.43(16) . . ?
C3 C2 H1 129.3(13) . . ?
C1 C2 H1 123.3(13) . . ?
C2 C3 C4 107.34(16) . . ?
C2 C3 H2 129.5(13) . . ?
C4 C3 H2 123.1(13) . . ?
N1 C4 C5 126.02(15) . . ?
N1 C4 C3 109.66(15) . . ?
C5 C4 C3 124.32(17) . . ?
C4 C5 C6 123.95(17) . . ?
C4 C5 C11 117.81(15) . . ?
C6 C5 C11 118.16(16) . . ?
N2 C6 C5 125.99(16) . . ?
N2 C6 C7 109.83(15) . . ?
C5 C6 C7 124.17(17) . . ?
C8 C7 C6 107.17(17) . . ?
C8 C7 H7 128.8(12) . . ?
C6 C7 H7 124.0(13) . . ?
C7 C8 C9 107.45(16) . . ?
C7 C8 H8 126.8(13) . . ?
C9 C8 H8 125.7(13) . . ?
N2 C9 C10 125.56(16) . . ?
N2 C9 C8 109.69(15) . . ?
C10 C9 C8 124.72(16) . . ?
C1 C10 C9 124.28(16) 2_557 . ?
C1 C10 C17 118.72(15) 2_557 . ?
C9 C10 C17 116.99(16) . . ?
C12 C11 C16 119.01(18) . . ?
C12 C11 C5 122.09(17) . . ?
C16 C11 C5 118.89(17) . . ?
C11 C12 C13 120.4(2) . . ?
C11 C12 H12 120.0(17) . . ?
C13 C12 H12 119.5(17) . . ?
C14 C13 C12 120.1(2) . . ?
C14 C13 H13 120.4(18) . . ?
C12 C13 H13 119.5(18) . . ?
C15 C14 C13 119.73(19) . . ?
C15 C14 H14 121.8(14) . . ?
C13 C14 H14 118.5(15) . . ?
C14 C15 C16 120.4(2) . . ?
C14 C15 H15 122.7(18) . . ?
C16 C15 H15 116.9(18) . . ?
C11 C16 C15 120.3(2) . . ?
C11 C16 H16 119.7(16) . . ?
C15 C16 H16 120.0(16) . . ?
C18 C17 C22 119.70(17) . . ?
C18 C17 C10 120.75(17) . . ?
C22 C17 C10 119.51(17) . . ?
C17 C18 C19 120.3(2) . . ?
C17 C18 H18 120.3(15) . . ?
C19 C18 H18 119.3(15) . . ?
C20 C19 C18 119.6(2) . . ?
C20 C19 H19 119.4(15) . . ?
C18 C19 H19 121.0(15) . . ?
C21 C20 C19 120.48(18) . . ?
C21 C20 H20 119.5(15) . . ?
C19 C20 H20 120.0(15) . . ?
C20 C21 C22 120.0(2) . . ?
C20 C21 H21 122.0(16) . . ?
C22 C21 H21 118.1(16) . . ?
C17 C22 C21 119.8(2) . . ?
C17 C22 H22 119.5(13) . . ?
C21 C22 H22 120.6(13) . . ?
N3 C23 C24 175.2(2) . . ?
C25 C24 C23 123.18(18) . . ?
C25 C24 S1 121.02(15) . . ?
C23 C24 S1 115.72(14) . . ?
C24 C25 S2 120.03(16) . . ?
C24 C25 H25 121.0(16) . . ?
S2 C25 H25 118.9(16) . . ?

loop_
_geom_bond_atom_site_label_1
_geom_bond_atom_site_label_2
_geom_bond_distance
_geom_bond_site_symmetry_2
_geom_bond_publ_flag
Mn1 N2 2.0071(15) 2_557 ?
Mn1 N2 2.0072(15) . ?
Mn1 N1 2.0140(14) 2_557 ?
Mn1 N1 2.0140(14) . ?
Mn1 N3 2.3390(16) . ?
Mn1 N3 2.3390(16) 2_557 ?
Ni1 S1 2.1385(5) 2_546 ?
Ni1 S1 2.1385(5) . ?
Ni1 S2 2.1558(5) 2_546 ?
Ni1 S2 2.1558(5) . ?
S1 C24 1.734(2) . ?
S2 C25 1.704(2) . ?
N1 C4 1.380(2) . ?
N1 C1 1.384(2) . ?
N2 C6 1.382(2) . ?
N2 C9 1.388(2) . ?
N3 C23 1.148(2) . ?
C1 C10 1.387(3) 2_557 ?
C1 C2 1.439(2) . ?
C2 C3 1.349(3) . ?
C2 H1 0.95(2) . ?
C3 C4 1.438(2) . ?
C3 H2 0.96(2) . ?
C4 C5 1.393(2) . ?
C5 C6 1.394(2) . ?
C5 C11 1.499(2) . ?
C6 C7 1.435(2) . ?
C7 C8 1.357(3) . ?
C7 H7 0.94(2) . ?
C8 C9 1.431(3) . ?
C8 H8 0.96(2) . ?
C9 C10 1.394(2) . ?
C10 C1 1.387(3) 2_557 ?
C10 C17 1.502(2) . ?
C11 C12 1.380(3) . ?
C11 C16 1.386(3) . ?
C12 C13 1.394(3) . ?
C12 H12 0.95(3) . ?
C13 C14 1.378(3) . ?
C13 H13 0.93(3) . ?
C14 C15 1.371(3) . ?
C14 H14 0.95(2) . ?
C15 C16 1.391(3) . ?
C15 H15 0.95(3) . ?
C16 H16 0.98(3) . ?
C17 C18 1.388(3) . ?
C17 C22 1.389(3) . ?
C18 C19 1.389(3) . ?
C18 H18 0.93(3) . ?
C19 C20 1.385(3) . ?
C19 H19 0.97(3) . ?
C20 C21 1.379(3) . ?
C20 H20 0.98(2) . ?
C21 C22 1.395(3) . ?
C21 H21 0.94(3) . ?
C22 H22 0.95(2) . ?
C23 C24 1.428(3) . ?
C24 C25 1.355(3) . ?
C25 H25 0.94(3) . ?

loop_
_geom_torsion_atom_site_label_1
_geom_torsion_atom_site_label_2
_geom_torsion_atom_site_label_3
_geom_torsion_atom_site_label_4
_geom_torsion
_geom_torsion_site_symmetry_1
_geom_torsion_site_symmetry_2
_geom_torsion_site_symmetry_3
_geom_torsion_site_symmetry_4
_geom_torsion_publ_flag
S1 Ni1 S1 C24 92(100) 2_546 . . . ?
S2 Ni1 S1 C24 178.85(7) 2_546 . . . ?
S2 Ni1 S1 C24 -1.15(7) . . . . ?
S1 Ni1 S2 C25 -178.48(8) 2_546 . . . ?
S1 Ni1 S2 C25 1.52(8) . . . . ?
S2 Ni1 S2 C25 -33(100) 2_546 . . . ?
N2 Mn1 N1 C4 -177.68(15) 2_557 . . . ?
N2 Mn1 N1 C4 2.32(15) . . . . ?
N1 Mn1 N1 C4 26.2(18) 2_557 . . . ?
N3 Mn1 N1 C4 94.24(15) . . . . ?
N3 Mn1 N1 C4 -85.76(15) 2_557 . . . ?
N2 Mn1 N1 C1 0.22(15) 2_557 . . . ?
N2 Mn1 N1 C1 -179.78(15) . . . . ?
N1 Mn1 N1 C1 -155.9(18) 2_557 . . . ?
N3 Mn1 N1 C1 -87.87(15) . . . . ?
N3 Mn1 N1 C1 92.13(15) 2_557 . . . ?
N2 Mn1 N2 C6 -47(29) 2_557 . . . ?
N1 Mn1 N2 C6 176.16(15) 2_557 . . . ?
N1 Mn1 N2 C6 -3.84(15) . . . . ?
N3 Mn1 N2 C6 -97.00(15) . . . . ?
N3 Mn1 N2 C6 83.00(15) 2_557 . . . ?
N2 Mn1 N2 C9 136(29) 2_557 . . . ?
N1 Mn1 N2 C9 -1.36(15) 2_557 . . . ?
N1 Mn1 N2 C9 178.64(15) . . . . ?
N3 Mn1 N2 C9 85.49(15) . . . . ?
N3 Mn1 N2 C9 -94.51(15) 2_557 . . . ?
N2 Mn1 N3 C23 86.3(2) 2_557 . . . ?
N2 Mn1 N3 C23 -93.7(2) . . . . ?
N1 Mn1 N3 C23 -3.9(2) 2_557 . . . ?
N1 Mn1 N3 C23 176.1(2) . . . . ?
N3 Mn1 N3 C23 87(32) 2_557 . . . ?
C4 N1 C1 C10 176.35(17) . . . 2_557 ?
Mn1 N1 C1 C10 -1.9(3) . . . 2_557 ?
C4 N1 C1 C2 -1.9(2) . . . . ?
Mn1 N1 C1 C2 179.89(12) . . . . ?
N1 C1 C2 C3 1.2(2) . . . . ?
C10 C1 C2 C3 -177.02(18) 2_557 . . . ?
C1 C2 C3 C4 -0.1(2) . . . . ?
C1 N1 C4 C5 -177.02(17) . . . . ?
Mn1 N1 C4 C5 1.2(3) . . . . ?
C1 N1 C4 C3 1.8(2) . . . . ?
Mn1 N1 C4 C3 -179.94(12) . . . . ?
C2 C3 C4 N1 -1.1(2) . . . . ?
C2 C3 C4 C5 177.78(18) . . . . ?
N1 C4 C5 C6 -4.6(3) . . . . ?
C3 C4 C5 C6 176.71(18) . . . . ?
N1 C4 C5 C11 171.98(17) . . . . ?
C3 C4 C5 C11 -6.7(3) . . . . ?
C9 N2 C6 C5 -179.99(17) . . . . ?
Mn1 N2 C6 C5 2.1(3) . . . . ?
C9 N2 C6 C7 -0.9(2) . . . . ?
Mn1 N2 C6 C7 -178.82(12) . . . . ?
C4 C5 C6 N2 2.9(3) . . . . ?
C11 C5 C6 N2 -173.71(17) . . . . ?
C4 C5 C6 C7 -176.12(18) . . . . ?
C11 C5 C6 C7 7.3(3) . . . . ?
N2 C6 C7 C8 -0.4(2) . . . . ?
C5 C6 C7 C8 178.70(18) . . . . ?
C6 C7 C8 C9 1.5(2) . . . . ?
C6 N2 C9 C10 -176.42(17) . . . . ?
Mn1 N2 C9 C10 1.5(3) . . . . ?
C6 N2 C9 C8 1.8(2) . . . . ?
Mn1 N2 C9 C8 179.76(12) . . . . ?
C7 C8 C9 N2 -2.1(2) . . . . ?
C7 C8 C9 C10 176.12(18) . . . . ?
N2 C9 C10 C1 0.4(3) . . . 2_557 ?
C8 C9 C10 C1 -177.63(18) . . . 2_557 ?
N2 C9 C10 C17 -179.06(16) . . . . ?
C8 C9 C10 C17 2.9(3) . . . . ?
C4 C5 C11 C12 90.8(2) . . . . ?
C6 C5 C11 C12 -92.4(2) . . . . ?
C4 C5 C11 C16 -88.1(2) . . . . ?
C6 C5 C11 C16 88.7(2) . . . . ?
C16 C11 C12 C13 0.6(3) . . . . ?
C5 C11 C12 C13 -178.31(19) . . . . ?
C11 C12 C13 C14 -1.1(3) . . . . ?
C12 C13 C14 C15 0.7(3) . . . . ?
C13 C14 C15 C16 0.3(3) . . . . ?
C12 C11 C16 C15 0.3(3) . . . . ?
C5 C11 C16 C15 179.3(2) . . . . ?
C14 C15 C16 C11 -0.8(4) . . . . ?
C1 C10 C17 C18 100.8(2) 2_557 . . . ?
C9 C10 C17 C18 -79.7(2) . . . . ?
C1 C10 C17 C22 -81.4(2) 2_557 . . . ?
C9 C10 C17 C22 98.1(2) . . . . ?
C22 C17 C18 C19 -1.2(3) . . . . ?
C10 C17 C18 C19 176.65(18) . . . . ?
C17 C18 C19 C20 -0.6(3) . . . . ?
C18 C19 C20 C21 1.5(3) . . . . ?
C19 C20 C21 C22 -0.6(3) . . . . ?
C18 C17 C22 C21 2.0(3) . . . . ?
C10 C17 C22 C21 -175.82(17) . . . . ?
C20 C21 C22 C17 -1.2(3) . . . . ?
Mn1 N3 C23 C24 28(3) . . . . ?
N3 C23 C24 C25 160(2) . . . . ?
N3 C23 C24 S1 -16(3) . . . . ?
Ni1 S1 C24 C25 0.44(19) . . . . ?
Ni1 S1 C24 C23 177.32(13) . . . . ?
C23 C24 C25 S2 -175.74(15) . . . . ?
S1 C24 C25 S2 0.9(3) . . . . ?
Ni1 S2 C25 C24 -1.7(2) . . . . ?
